data_7000971
loop_
_publ_author_name
'Tamm, Nadezhda B.'
'Ioffe, Ilya N.'
'Kemnitz, Erhard'
'Troyanov, Sergey I.'

_publ_section_title
;
 Synthesis and molecular structure of pentafluoroethyl derivatives of
 C70: C70(C2F5)8 and C70(C2F5)10
;
_journal_issue 15
_journal_name_full 'Dalton Transactions'
_journal_page_first 2740
_journal_page_last 2745
_journal_paper_doi 10.1039/b817829a
_journal_year 2009
_chemical_formula_sum 'C86 F40'
_chemical_formula_weight 1792.86
_chemical_name_systematic
;
?
;
_space_group_IT_number 62
_symmetry_cell_setting orthorhombic
_symmetry_space_group_name_Hall '-P 2ac 2n'
_symmetry_space_group_name_H-M 'P n m a'
_atom_sites_solution_hydrogens none
_atom_sites_solution_primary direct
_atom_sites_solution_secondary difmap
_audit_creation_method SHELXL-97
_cell_angle_alpha 90.00
_cell_angle_beta 90.00
_cell_angle_gamma 90.00
_cell_formula_units_Z 4
_cell_length_a 18.47390(10)
_cell_length_b 25.50030(10)
_cell_length_c 12.30080(10)
_cell_measurement_reflns_used 50000
_cell_measurement_temperature 100(2)
_cell_measurement_theta_max 35
_cell_measurement_theta_min 5
_cell_volume 5794.78(6)
_computing_cell_refinement HKL2000
_computing_data_collection DENZO
_computing_data_reduction HKL2000
_computing_structure_refinement 'SHELXL-97 (Sheldrick, 1997)'
_computing_structure_solution 'SHELXS-97 (Sheldrick, 1990)'
_diffrn_ambient_temperature 100(2)
_diffrn_measured_fraction_theta_full 0.922
_diffrn_measured_fraction_theta_max 0.835
_diffrn_measurement_device_type MAR225
_diffrn_measurement_method CCD
_diffrn_radiation_monochromator Cu(113)
_diffrn_radiation_source 'BL14.2, PSF, BESSY, Berlin, Germany'
_diffrn_radiation_type synchrotron
_diffrn_radiation_wavelength 0.90500
_diffrn_reflns_av_R_equivalents 0.0611
_diffrn_reflns_av_sigmaI/netI 0.0219
_diffrn_reflns_limit_h_max 22
_diffrn_reflns_limit_h_min -22
_diffrn_reflns_limit_k_max 29
_diffrn_reflns_limit_k_min -29
_diffrn_reflns_limit_l_max 15
_diffrn_reflns_limit_l_min -15
_diffrn_reflns_number 70507
_diffrn_reflns_theta_full 32.60
_diffrn_reflns_theta_max 36.92
_diffrn_reflns_theta_min 3.25
_exptl_absorpt_coefficient_mu 0.506
_exptl_absorpt_correction_type none
_exptl_crystal_colour red
_exptl_crystal_density_diffrn 2.055
_exptl_crystal_density_method 'not measured'
_exptl_crystal_description plate
_exptl_crystal_F_000 3504
_exptl_crystal_size_max 0.06
_exptl_crystal_size_mid 0.04
_exptl_crystal_size_min 0.01
_refine_diff_density_max 0.713
_refine_diff_density_min -0.672
_refine_diff_density_rms 0.075
_refine_ls_extinction_coef 0.050(5)
_refine_ls_extinction_expression Fc^*^=kFc[1+0.001xFc^2^\l^3^/sin(2\q)]^-1/4^
_refine_ls_extinction_method SHELXL
_refine_ls_goodness_of_fit_ref 0.975
_refine_ls_matrix_type full
_refine_ls_number_parameters 675
_refine_ls_number_reflns 6078
_refine_ls_number_restraints 0
_refine_ls_restrained_S_all 0.975
_refine_ls_R_factor_all 0.1055
_refine_ls_R_factor_gt 0.0949
_refine_ls_shift/su_max 0.001
_refine_ls_shift/su_mean 0.000
_refine_ls_structure_factor_coef Fsqd
_refine_ls_weighting_details 'calc w=1/[\s^2^(Fo^2^)+(0.0700P)^2^+23.5000P] where P=(Fo^2^+2Fc^2^)/3'
_refine_ls_weighting_scheme calc
_refine_ls_wR_factor_gt 0.2101
_refine_ls_wR_factor_ref 0.2124
_reflns_number_gt 5928
_reflns_number_total 6078
_reflns_threshold_expression >2sigma(I)
_cod_data_source_file b817829a.txt
_cod_data_source_block 9p1p5
_cod_depositor_comments
;
The following automatic conversions were performed:
'_symmetry_cell_setting' value 'Orthorhombic' changed to 'orthorhombic'
according to '/home/saulius/struct/CIF-dictionaries/cif_core.dic'
dictionary named 'cif_core.dic' version 2.4.1 from 2010-06-29.

Automatic conversion script
Id: cif_fix_enum 1527 2010-12-29 10:47:43Z saulius 
;
_cod_original_sg_symbol_H-M Pnma
_cod_database_code 7000971

loop_
_symmetry_equiv_pos_as_xyz
'x, y, z'
'-x+1/2, -y, z+1/2'
'-x, y+1/2, -z'
'x+1/2, -y+1/2, -z+1/2'
'-x, -y, -z'
'x-1/2, y, -z-1/2'
'x, -y-1/2, z'
'-x-1/2, y-1/2, z-1/2'

loop_
_atom_site_label
_atom_site_type_symbol
_atom_site_fract_x
_atom_site_fract_y
_atom_site_fract_z
_atom_site_U_iso_or_equiv
_atom_site_adp_type
_atom_site_occupancy
_atom_site_symmetry_multiplicity
_atom_site_calc_flag
_atom_site_refinement_flags
_atom_site_disorder_assembly
_atom_site_disorder_group
F1 F 0.63746(19) 0.47283(10) 0.0802(2) 0.0667(8) Uani 1 1 d . . .
F2 F 0.7531(2) 0.48545(10) 0.0849(3) 0.0813(11) Uani 1 1 d . . .
F3 F 0.6827(2) 0.52793(10) 0.2513(2) 0.0803(11) Uani 1 1 d . . .
F4 F 0.7495(3) 0.46477(14) 0.3080(3) 0.0992(14) Uani 1 1 d . . .
F5 F 0.6385(2) 0.45356(11) 0.2956(2) 0.0865(12) Uani 1 1 d . . .
F6 F 0.8703(3) 0.45541(15) 0.1887(3) 0.1062(15) Uani 1 1 d . . .
F7A F 0.9813(5) 0.4006(3) 0.1767(7) 0.079(2) Uani 0.50 1 d P . .
F7B F 0.9041(7) 0.4648(3) 0.0324(11) 0.122(5) Uani 0.50 1 d P . .
F8A F 0.9010(4) 0.4799(3) -0.0180(6) 0.0592(15) Uani 0.50 1 d P . .
F8B F 0.9767(4) 0.3964(3) 0.2449(7) 0.0689(18) Uani 0.50 1 d P . .
F9A F 0.9983(4) 0.4348(3) -0.0301(6) 0.0789(18) Uani 0.50 1 d P . .
F9B F 1.0254(3) 0.4145(2) 0.0900(6) 0.0701(18) Uani 0.50 1 d P . .
F10A F 0.9902(5) 0.4966(3) 0.0871(7) 0.091(2) Uani 0.50 1 d P . .
F10B F 0.9981(3) 0.4768(2) 0.1980(6) 0.0665(17) Uani 0.50 1 d P . .
F11A F 0.59879(18) 0.45075(11) -0.1222(3) 0.0438(9) Uani 0.751(6) 1 d P . .
F11B F 0.5983(7) 0.4288(5) -0.1994(11) 0.066(4) Uani 0.249(6) 1 d P . .
F12A F 0.55264(18) 0.39484(13) -0.2347(2) 0.0462(10) Uani 0.751(6) 1 d P . .
F12B F 0.5817(7) 0.4516(4) -0.0343(16) 0.078(5) Uani 0.249(6) 1 d P . .
F13 F 0.45453(16) 0.44814(12) -0.1415(3) 0.0718(9) Uani 1 1 d . . .
F14A F 0.4903(2) 0.43070(15) 0.0204(3) 0.0589(11) Uani 0.751(6) 1 d P . .
F14B F 0.4752(7) 0.3664(5) -0.1783(14) 0.077(5) Uani 0.249(6) 1 d P . .
F15A F 0.44956(19) 0.36894(16) -0.0844(5) 0.0588(11) Uani 0.751(6) 1 d P . .
F15B F 0.4629(7) 0.3871(8) -0.0177(15) 0.084(5) Uani 0.249(6) 1 d P . .
F16A F 0.58817(17) 0.33445(15) -0.3789(3) 0.0369(8) Uani 0.751(6) 1 d P . .
F16B F 0.6385(7) 0.2958(4) -0.4298(9) 0.046(3) Uani 0.249(6) 1 d P . .
F17A F 0.6791(3) 0.29966(12) -0.4581(2) 0.0418(9) Uani 0.751(6) 1 d P . .
F17B F 0.5846(7) 0.3546(6) -0.3339(13) 0.061(3) Uani 0.249(6) 1 d P . .
F18 F 0.65908(18) 0.39714(11) -0.5087(2) 0.0663(8) Uani 1 1 d . . .
F19 F 0.6756(2) 0.42348(10) -0.3441(2) 0.0701(9) Uani 1 1 d . . .
F20 F 0.75967(17) 0.38211(16) -0.4269(3) 0.0871(12) Uani 1 1 d . . .
C1 C 0.7115(2) 0.39786(14) 0.1104(3) 0.0422(9) Uani 1 1 d . . .
C2 C 0.7404(2) 0.38847(12) -0.0044(3) 0.0343(8) Uani 1 1 d . . .
C3 C 0.8148(2) 0.38548(13) -0.0170(3) 0.0384(8) Uani 1 1 d . . .
C4 C 0.8706(3) 0.37743(16) 0.0769(4) 0.0496(10) Uani 1 1 d . . .
C5 C 0.8316(3) 0.35384(16) 0.1742(3) 0.0520(11) Uani 1 1 d . . .
C6 C 0.7618(3) 0.36830(15) 0.1928(3) 0.0480(10) Uani 1 1 d . . .
C7 C 0.7150(3) 0.33934(15) 0.2655(3) 0.0544(12) Uani 1 1 d . . .
C8 C 0.6433(3) 0.33938(15) 0.2276(3) 0.0513(11) Uani 1 1 d . . .
C9 C 0.6403(2) 0.36866(14) 0.1283(3) 0.0430(9) Uani 1 1 d . . .
C10 C 0.5971(2) 0.35193(14) 0.0462(3) 0.0398(9) Uani 1 1 d . . .
C11 C 0.6128(2) 0.36058(13) -0.0745(3) 0.0345(8) Uani 1 1 d . . .
C12 C 0.69387(19) 0.37096(12) -0.0914(3) 0.0309(7) Uani 1 1 d . . .
C13 C 0.72434(18) 0.35159(12) -0.1858(3) 0.0293(7) Uani 1 1 d . . .
C14 C 0.80038(19) 0.34879(13) -0.1970(3) 0.0316(7) Uani 1 1 d . . .
C15 C 0.8453(2) 0.36579(13) -0.1139(3) 0.0367(8) Uani 1 1 d . . .
C16 C 0.9125(2) 0.33861(16) -0.0928(4) 0.0442(9) Uani 1 1 d . . .
C17 C 0.9233(2) 0.33957(17) 0.0224(4) 0.0512(11) Uani 1 1 d . . .
C18 C 0.9493(2) 0.29517(19) 0.0728(4) 0.0577(12) Uani 1 1 d . . .
C19 C 0.9170(3) 0.27747(19) 0.1755(4) 0.0626(14) Uani 1 1 d . . .
C20 C 0.8603(3) 0.30700(17) 0.2270(4) 0.0572(12) Uani 1 1 d . . .
C21 C 0.8149(3) 0.27856(18) 0.2976(3) 0.0618(14) Uani 1 1 d . . .
C22 C 0.7428(3) 0.29514(18) 0.3197(3) 0.0609(14) Uani 1 1 d . . .
C23 C 0.6974(5) 0.2500 0.3349(4) 0.063(2) Uani 1 2 d S . .
C24 C 0.6255(5) 0.2500 0.2980(5) 0.060(2) Uani 1 2 d S . .
C25 C 0.5982(3) 0.29577(16) 0.2442(4) 0.0563(12) Uani 1 1 d . . .
C26 C 0.5528(2) 0.27829(17) 0.1570(4) 0.0509(11) Uani 1 1 d . . .
C27 C 0.5542(2) 0.30540(15) 0.0593(3) 0.0430(9) Uani 1 1 d . . .
C28 C 0.55546(18) 0.27755(15) -0.0423(3) 0.0376(8) Uani 1 1 d . . .
C29 C 0.59463(18) 0.30510(13) -0.1211(3) 0.0327(7) Uani 1 1 d . . .
C30 C 0.63361(16) 0.27835(13) -0.2004(3) 0.0290(7) Uani 1 1 d . . .
C31 C 0.68956(17) 0.31039(12) -0.2642(3) 0.0290(7) Uani 1 1 d . . .
C32 C 0.75615(17) 0.27667(14) -0.2899(3) 0.0294(7) Uani 1 1 d . . .
C33 C 0.82081(18) 0.30419(13) -0.2624(3) 0.0327(7) Uani 1 1 d . . .
C34 C 0.88520(18) 0.27799(15) -0.2424(3) 0.0388(8) Uani 1 1 d . . .
C35 C 0.93257(19) 0.29540(16) -0.1558(4) 0.0453(9) Uani 1 1 d . . .
C36 C 0.9617(3) 0.2500 -0.1029(6) 0.0511(15) Uani 1 2 d S . .
C37 C 0.9689(3) 0.2500 0.0107(6) 0.0561(16) Uani 1 2 d S . .
C38 C 0.7000(3) 0.45829(17) 0.1298(4) 0.0555(12) Uani 1 1 d . . .
C39 C 0.6922(4) 0.47656(17) 0.2473(4) 0.0658(15) Uani 1 1 d . . .
C40 C 0.9117(4) 0.4281(3) 0.1127(6) 0.087(2) Uani 1 1 d . . .
C41A C 0.9546(7) 0.4574(4) 0.0336(11) 0.064(3) Uani 0.50 1 d P . .
C41B C 0.9765(5) 0.4311(4) 0.1621(10) 0.054(3) Uani 0.50 1 d P . .
C42 C 0.5652(2) 0.40585(16) -0.1251(4) 0.0480(10) Uani 1 1 d . . .
C43 C 0.4889(3) 0.4120(2) -0.0859(5) 0.0610(13) Uani 1 1 d . . .
C44 C 0.6584(2) 0.33298(14) -0.3738(3) 0.0394(8) Uani 1 1 d . . .
C45 C 0.6894(3) 0.38454(17) -0.4148(3) 0.0503(10) Uani 1 1 d . . .

loop_
_atom_site_aniso_label
_atom_site_aniso_U_11
_atom_site_aniso_U_22
_atom_site_aniso_U_33
_atom_site_aniso_U_23
_atom_site_aniso_U_13
_atom_site_aniso_U_12
F1 0.112(2) 0.0299(14) 0.0583(16) -0.0015(11) -0.0009(15) 0.0202(14)
F2 0.141(3) 0.0260(14) 0.0767(19) -0.0174(12) 0.038(2) -0.0260(16)
F3 0.159(3) 0.0254(14) 0.0562(16) -0.0142(11) 0.0204(18) -0.0040(16)
F4 0.178(4) 0.0509(19) 0.068(2) -0.0317(16) -0.016(2) 0.005(2)
F5 0.176(4) 0.0332(15) 0.0501(15) -0.0102(12) 0.035(2) -0.0059(18)
F6 0.159(4) 0.059(2) 0.101(3) -0.032(2) -0.010(3) -0.047(2)
F7A 0.111(6) 0.050(5) 0.076(5) 0.009(4) -0.047(5) -0.033(4)
F7B 0.135(8) 0.041(4) 0.190(11) 0.047(5) -0.116(8) -0.048(5)
F8A 0.065(4) 0.034(3) 0.079(4) 0.000(3) -0.009(3) -0.007(3)
F8B 0.078(4) 0.064(4) 0.065(4) -0.007(3) -0.035(4) -0.012(3)
F9A 0.078(4) 0.048(4) 0.111(5) -0.003(3) 0.002(4) -0.016(3)
F9B 0.050(3) 0.053(3) 0.107(5) -0.037(3) -0.013(3) -0.009(2)
F10A 0.118(6) 0.043(4) 0.111(6) -0.006(3) -0.030(5) -0.037(3)
F10B 0.056(3) 0.035(3) 0.108(5) -0.034(3) -0.032(3) -0.007(2)
F11A 0.065(2) 0.0168(15) 0.050(2) -0.0007(13) -0.0093(16) 0.0064(12)
F11B 0.074(7) 0.040(7) 0.084(9) 0.024(7) 0.001(6) 0.021(5)
F12A 0.059(2) 0.0402(18) 0.0393(16) -0.0072(12) -0.0138(13) 0.0192(14)
F12B 0.085(8) 0.019(5) 0.130(14) -0.022(6) -0.046(9) 0.018(5)
F13 0.0710(18) 0.0539(17) 0.090(2) -0.0117(15) -0.0217(15) 0.0354(14)
F14A 0.065(2) 0.053(2) 0.059(2) -0.0142(16) 0.0092(17) 0.0273(18)
F14B 0.063(7) 0.049(7) 0.119(12) -0.024(7) -0.041(8) 0.019(5)
F15A 0.0397(18) 0.050(2) 0.087(3) -0.011(2) -0.002(2) 0.0079(15)
F15B 0.045(7) 0.111(14) 0.095(11) 0.007(12) 0.002(8) 0.038(8)
F16A 0.0419(16) 0.0317(19) 0.0371(17) -0.0001(13) -0.0120(13) 0.0011(13)
F16B 0.060(7) 0.032(5) 0.045(6) 0.007(4) -0.005(5) -0.008(5)
F17A 0.069(2) 0.0306(17) 0.0254(14) -0.0024(11) -0.0032(15) 0.0068(16)
F17B 0.068(7) 0.047(8) 0.069(9) -0.003(6) -0.030(6) 0.015(6)
F18 0.106(2) 0.0470(16) 0.0460(14) 0.0198(11) -0.0204(14) -0.0007(14)
F19 0.121(3) 0.0237(13) 0.0654(17) 0.0087(11) -0.0317(16) -0.0107(13)
F20 0.0646(18) 0.117(3) 0.080(2) 0.061(2) 0.0068(15) -0.0070(17)
C1 0.074(3) 0.0164(17) 0.0359(18) -0.0063(13) 0.0036(17) -0.0035(15)
C2 0.054(2) 0.0116(15) 0.0369(17) -0.0012(12) 0.0009(15) -0.0028(12)
C3 0.055(2) 0.0176(17) 0.0424(19) -0.0019(13) -0.0076(16) -0.0098(14)
C4 0.065(3) 0.030(2) 0.054(2) -0.0022(16) -0.020(2) -0.0161(17)
C5 0.085(3) 0.029(2) 0.042(2) -0.0056(16) -0.023(2) -0.0120(19)
C6 0.088(3) 0.0215(19) 0.0344(18) -0.0058(14) -0.0082(19) -0.0074(18)
C7 0.114(4) 0.0217(19) 0.0275(17) -0.0065(13) 0.001(2) 0.003(2)
C8 0.093(3) 0.023(2) 0.038(2) -0.0070(14) 0.020(2) 0.0059(19)
C9 0.070(3) 0.0167(17) 0.0423(19) -0.0027(13) 0.0153(18) 0.0082(15)
C10 0.052(2) 0.0198(17) 0.048(2) -0.0016(14) 0.0172(16) 0.0072(14)
C11 0.0422(18) 0.0201(17) 0.0412(18) -0.0033(13) 0.0041(14) 0.0060(13)
C12 0.0447(18) 0.0117(15) 0.0364(16) 0.0030(11) 0.0013(14) -0.0005(12)
C13 0.0404(17) 0.0132(15) 0.0342(16) 0.0038(11) -0.0007(13) -0.0021(11)
C14 0.0411(17) 0.0197(16) 0.0339(16) 0.0051(12) 0.0026(13) -0.0053(12)
C15 0.0417(18) 0.0190(17) 0.049(2) 0.0024(13) -0.0023(15) -0.0105(13)
C16 0.0350(18) 0.035(2) 0.063(2) 0.0030(17) -0.0069(17) -0.0149(14)
C17 0.046(2) 0.038(2) 0.069(3) -0.0002(19) -0.021(2) -0.0148(17)
C18 0.045(2) 0.048(3) 0.081(3) -0.001(2) -0.032(2) -0.0094(18)
C19 0.077(3) 0.044(2) 0.067(3) 0.003(2) -0.045(3) -0.004(2)
C20 0.090(3) 0.032(2) 0.050(2) -0.0053(17) -0.034(2) -0.007(2)
C21 0.117(4) 0.032(2) 0.036(2) -0.0004(16) -0.029(2) -0.006(2)
C22 0.122(5) 0.032(2) 0.0285(18) -0.0065(15) -0.004(2) -0.001(2)
C23 0.143(7) 0.024(3) 0.024(2) 0.000 0.006(3) 0.000
C24 0.116(6) 0.028(3) 0.036(3) 0.000 0.029(4) 0.000
C25 0.098(3) 0.025(2) 0.046(2) -0.0010(16) 0.036(2) 0.008(2)
C26 0.063(3) 0.035(2) 0.055(2) -0.0030(17) 0.034(2) 0.0050(18)
C27 0.0435(19) 0.0277(19) 0.058(2) -0.0020(16) 0.0210(17) 0.0060(14)
C28 0.0301(16) 0.0279(18) 0.055(2) 0.0008(15) 0.0093(15) 0.0030(13)
C29 0.0311(16) 0.0211(16) 0.0461(19) 0.0011(13) -0.0003(13) 0.0035(12)
C30 0.0267(14) 0.0243(17) 0.0360(16) 0.0023(12) -0.0031(12) 0.0022(11)
C31 0.0357(16) 0.0180(15) 0.0333(16) 0.0010(12) -0.0029(12) 0.0002(11)
C32 0.0360(16) 0.0244(16) 0.0278(14) 0.0024(12) 0.0036(12) -0.0015(13)
C33 0.0368(17) 0.0252(17) 0.0360(17) 0.0026(13) 0.0067(13) -0.0044(12)
C34 0.0329(17) 0.0340(19) 0.049(2) 0.0008(15) 0.0091(15) -0.0040(14)
C35 0.0272(16) 0.039(2) 0.070(3) 0.0003(18) 0.0010(16) -0.0077(14)
C36 0.025(2) 0.045(3) 0.083(4) 0.000 -0.008(3) 0.000
C37 0.033(3) 0.054(4) 0.081(5) 0.000 -0.021(3) 0.000
C38 0.095(4) 0.028(2) 0.043(2) -0.0072(16) 0.012(2) -0.007(2)
C39 0.130(5) 0.027(2) 0.041(2) -0.0053(17) 0.001(3) -0.002(3)
C40 0.113(5) 0.066(4) 0.082(4) -0.025(3) -0.009(4) -0.050(4)
C41A 0.057(6) 0.051(6) 0.085(7) 0.007(5) -0.016(6) -0.010(5)
C41B 0.060(5) 0.019(5) 0.083(7) -0.009(4) -0.029(5) -0.011(4)
C42 0.058(2) 0.027(2) 0.059(2) -0.0006(17) 0.0011(19) 0.0136(17)
C43 0.054(3) 0.046(3) 0.083(4) 0.004(2) -0.015(3) 0.014(2)
C44 0.052(2) 0.0273(19) 0.0390(18) -0.0003(14) -0.0092(16) -0.0001(15)
C45 0.070(3) 0.042(2) 0.040(2) 0.0171(17) -0.0107(19) -0.0052(19)

loop_
_atom_type_symbol
_atom_type_description
_atom_type_scat_dispersion_real
_atom_type_scat_dispersion_imag
_atom_type_scat_source
C C 0.0033 0.0016 'International Tables Vol C Tables 4.2.6.8 and 6.1.1.4'
F F 0.0171 0.0103 'International Tables Vol C Tables 4.2.6.8 and 6.1.1.4'

loop_
_geom_angle_atom_site_label_1
_geom_angle_atom_site_label_2
_geom_angle_atom_site_label_3
_geom_angle
_geom_angle_site_symmetry_1
_geom_angle_site_symmetry_3
_geom_angle_publ_flag
C41B F7A F8B 109.3(16) . . ?
C41B F7A F9B 69.3(11) . . ?
F8B F7A F9B 148.0(10) . . ?
C41B F7A C40 53.2(8) . . ?
F8B F7A C40 116.4(11) . . ?
F9B F7A C40 89.0(6) . . ?
F8A F7B C41A 101(2) . . ?
F8A F7B C40 168.2(18) . . ?
C41A F7B C40 75.6(9) . . ?
F7B F8A C41A 45.6(13) . . ?
F7A F8B C41B 34.2(8) . . ?
C41A F9A F9B 77.4(7) . . ?
C41B F9B F7A 34.2(5) . . ?
C41B F9B F9A 106.9(7) . . ?
F7A F9B F9A 126.2(6) . . ?
C41B F9B C41A 65.2(7) . . ?
F7A F9B C41A 91.4(6) . . ?
F9A F9B C41A 42.0(5) . . ?
C41A F10A F10B 104.1(7) . . ?
C41B F10B F10A 87.9(7) . . ?
F11B F11A F12B 146.5(9) . . ?
F11B F11A C42 61.7(7) . . ?
F12B F11A C42 84.8(6) . . ?
F11A F11B C42 67.1(8) . . ?
F11A F11B F12A 129.7(11) . . ?
C42 F11B F12A 67.0(7) . . ?
F11B F12A C42 55.2(6) . . ?
F11B F12A F17B 114.9(8) . . ?
C42 F12A F17B 139.2(5) . . ?
F11B F12A F14B 133.1(8) . . ?
C42 F12A F14B 80.6(5) . . ?
F17B F12A F14B 108.6(7) . . ?
F11A F12B C42 52.1(6) . . ?
F15B F14A C43 50.6(8) . . ?
F15A F14B C43 51.9(6) . . ?
F15A F14B F12A 131.0(8) . . ?
C43 F14B F12A 81.7(6) . . ?
F15B F15A F14B 135.0(13) . . ?
F15B F15A C43 58.4(11) . . ?
F14B F15A C43 79.7(7) . . ?
F15A F15B C43 75.8(13) . . ?
F15A F15B F14A 143.5(19) . . ?
C43 F15B F14A 68.5(12) . . ?
F17B F16A C44 94.1(11) . . ?
F17B F16A F16B 143.9(11) . . ?
C44 F16A F16B 51.6(5) . . ?
F17A F16B C44 82.8(9) . . ?
F17A F16B F16A 131.2(10) . . ?
C44 F16B F16A 56.1(5) . . ?
F16B F17A C44 60.9(8) . . ?
F16A F17B C44 56.7(10) . . ?
F16A F17B F12A 164.4(15) . . ?
C44 F17B F12A 138.3(9) . . ?
C9 C1 C2 110.9(3) . . ?
C9 C1 C6 100.5(3) . . ?
C2 C1 C6 108.4(3) . . ?
C9 C1 C38 109.8(4) . . ?
C2 C1 C38 109.9(3) . . ?
C6 C1 C38 116.9(3) . . ?
C3 C2 C12 119.4(3) . . ?
C3 C2 C1 117.3(3) . . ?
C12 C2 C1 121.7(3) . . ?
C2 C3 C15 120.7(3) . . ?
C2 C3 C4 125.4(4) . . ?
C15 C3 C4 108.3(3) . . ?
C5 C4 C17 113.4(4) . . ?
C5 C4 C3 108.8(4) . . ?
C17 C4 C3 100.3(3) . . ?
C5 C4 C40 109.6(4) . . ?
C17 C4 C40 109.7(4) . . ?
C3 C4 C40 114.9(4) . . ?
C6 C5 C20 119.5(4) . . ?
C6 C5 C4 118.3(4) . . ?
C20 C5 C4 120.1(5) . . ?
C5 C6 C7 122.1(4) . . ?
C5 C6 C1 125.7(4) . . ?
C7 C6 C1 106.9(4) . . ?
C8 C7 C22 120.2(4) . . ?
C8 C7 C6 111.0(4) . . ?
C22 C7 C6 119.0(5) . . ?
C7 C8 C25 120.7(4) . . ?
C7 C8 C9 108.7(4) . . ?
C25 C8 C9 120.9(5) . . ?
C10 C9 C8 119.6(4) . . ?
C10 C9 C1 123.6(3) . . ?
C8 C9 C1 110.1(4) . . ?
C9 C10 C27 120.1(4) . . ?
C9 C10 C11 124.5(3) . . ?
C27 C10 C11 109.4(3) . . ?
C10 C11 C12 109.9(3) . . ?
C10 C11 C29 100.7(3) . . ?
C12 C11 C29 108.4(3) . . ?
C10 C11 C42 112.6(3) . . ?
C12 C11 C42 111.3(3) . . ?
C29 C11 C42 113.4(3) . . ?
C13 C12 C2 119.4(3) . . ?
C13 C12 C11 116.7(3) . . ?
C2 C12 C11 122.3(3) . . ?
C12 C13 C14 120.3(3) . . ?
C12 C13 C31 126.2(3) . . ?
C14 C13 C31 108.3(3) . . ?
C15 C14 C13 120.5(3) . . ?
C15 C14 C33 120.1(3) . . ?
C13 C14 C33 110.7(3) . . ?
C14 C15 C3 119.7(3) . . ?
C14 C15 C16 119.8(3) . . ?
C3 C15 C16 111.3(3) . . ?
C35 C16 C17 121.7(4) . . ?
C35 C16 C15 120.5(4) . . ?
C17 C16 C15 106.8(4) . . ?
C18 C17 C16 118.7(4) . . ?
C18 C17 C4 123.0(5) . . ?
C16 C17 C4 110.9(4) . . ?
C17 C18 C37 120.7(5) . . ?
C17 C18 C19 119.9(5) . . ?
C37 C18 C19 108.4(5) . . ?
C19 C19 C20 121.6(3) 7_565 . ?
C19 C19 C18 107.9(3) 7_565 . ?
C20 C19 C18 120.9(4) . . ?
C21 C20 C19 115.8(4) . . ?
C21 C20 C5 118.6(5) . . ?
C19 C20 C5 119.9(5) . . ?
C20 C21 C22 121.5(4) . . ?
C20 C21 C21 121.0(3) . 7_565 ?
C22 C21 C21 107.3(3) . 7_565 ?
C7 C22 C21 119.3(5) . . ?
C7 C22 C23 119.4(6) . . ?
C21 C22 C23 109.4(5) . . ?
C24 C23 C22 120.7(4) . . ?
C24 C23 C22 120.7(4) . 7_565 ?
C22 C23 C22 106.6(8) . 7_565 ?
C23 C24 C25 118.8(4) . 7_565 ?
C23 C24 C25 118.8(4) . . ?
C25 C24 C25 109.1(7) 7_565 . ?
C8 C25 C24 120.3(6) . . ?
C8 C25 C26 119.0(4) . . ?
C24 C25 C26 107.3(4) . . ?
C27 C26 C25 118.9(4) . . ?
C27 C26 C26 119.9(2) . 7_565 ?
C25 C26 C26 108.1(2) . 7_565 ?
C26 C27 C10 121.3(4) . . ?
C26 C27 C28 120.5(4) . . ?
C10 C27 C28 107.6(3) . . ?
C29 C28 C28 120.2(2) . 7_565 ?
C29 C28 C27 111.2(3) . . ?
C28 C28 C27 119.6(2) 7_565 . ?
C30 C29 C28 120.5(3) . . ?
C30 C29 C11 126.2(3) . . ?
C28 C29 C11 108.2(3) . . ?
C29 C30 C30 119.3(2) . 7_565 ?
C29 C30 C31 116.5(3) . . ?
C30 C30 C31 122.19(17) 7_565 . ?
C30 C31 C32 110.3(3) . . ?
C30 C31 C13 108.6(3) . . ?
C32 C31 C13 100.0(3) . . ?
C30 C31 C44 112.7(3) . . ?
C32 C31 C44 108.8(3) . . ?
C13 C31 C44 115.6(3) . . ?
C32 C32 C33 119.5(2) 7_565 . ?
C32 C32 C31 124.10(17) 7_565 . ?
C33 C32 C31 110.3(3) . . ?
C34 C33 C32 121.6(3) . . ?
C34 C33 C14 120.3(3) . . ?
C32 C33 C14 107.5(3) . . ?
C33 C34 C34 118.8(2) . 7_565 ?
C33 C34 C35 120.1(4) . . ?
C34 C34 C35 107.9(2) 7_565 . ?
C16 C35 C36 119.0(5) . . ?
C16 C35 C34 119.3(3) . . ?
C36 C35 C34 108.3(4) . . ?
C37 C36 C35 119.2(4) . . ?
C37 C36 C35 119.2(4) . 7_565 ?
C35 C36 C35 107.7(5) . 7_565 ?
C36 C37 C18 120.5(3) . 7_565 ?
C36 C37 C18 120.5(3) . . ?
C18 C37 C18 107.4(7) 7_565 . ?
F2 C38 F1 107.5(4) . . ?
F2 C38 C39 107.8(4) . . ?
F1 C38 C39 105.2(4) . . ?
F2 C38 C1 110.4(4) . . ?
F1 C38 C1 108.3(4) . . ?
C39 C38 C1 117.1(4) . . ?
F5 C39 F3 109.2(5) . . ?
F5 C39 F4 104.4(4) . . ?
F3 C39 F4 108.0(4) . . ?
F5 C39 C38 111.6(4) . . ?
F3 C39 C38 110.5(4) . . ?
F4 C39 C38 112.9(5) . . ?
C41B C40 F7B 112.3(8) . . ?
C41B C40 F6 99.0(6) . . ?
F7B C40 F6 95.0(8) . . ?
C41B C40 C41A 77.8(8) . . ?
F7B C40 C41A 39.2(7) . . ?
F6 C40 C41A 119.3(7) . . ?
C41B C40 C4 127.4(8) . . ?
F7B C40 C4 108.2(5) . . ?
F6 C40 C4 109.6(5) . . ?
C41A C40 C4 119.9(7) . . ?
C41B C40 F7A 28.6(4) . . ?
F7B C40 F7A 135.3(8) . . ?
F6 C40 F7A 108.5(6) . . ?
C41A C40 F7A 96.4(7) . . ?
C4 C40 F7A 99.2(5) . . ?
F7B C41A F9A 135.0(15) . . ?
F7B C41A F8A 33.2(9) . . ?
F9A C41A F8A 112.5(11) . . ?
F7B C41A F10A 109.4(13) . . ?
F9A C41A F10A 109.0(10) . . ?
F8A C41A F10A 106.1(9) . . ?
F7B C41A C40 65.2(10) . . ?
F9A C41A C40 121.8(9) . . ?
F8A C41A C40 97.8(9) . . ?
F10A C41A C40 108.3(10) . . ?
F7B C41A C41B 108.3(13) . . ?
F9A C41A C41B 103.7(9) . . ?
F8A C41A C41B 140.7(11) . . ?
F10A C41A C41B 74.7(7) . . ?
C40 C41A C41B 48.1(6) . . ?
F7B C41A F9B 145.1(12) . . ?
F9A C41A F9B 60.6(7) . . ?
F8A C41A F9B 168.8(10) . . ?
F10A C41A F9B 85.0(7) . . ?
C40 C41A F9B 80.2(7) . . ?
C41B C41A F9B 43.4(5) . . ?
F7A C41B F10B 139.0(12) . . ?
F7A C41B F9B 76.5(11) . . ?
F10B C41B F9B 107.5(9) . . ?
F7A C41B C40 98.2(10) . . ?
F10B C41B C40 118.3(9) . . ?
F9B C41B C40 106.5(8) . . ?
F7A C41B F8B 36.5(9) . . ?
F10B C41B F8B 109.2(8) . . ?
F9B C41B F8B 106.9(9) . . ?
C40 C41B F8B 107.9(9) . . ?
F7A C41B C41A 126.3(12) . . ?
F10B C41B C41A 91.9(8) . . ?
F9B C41B C41A 71.4(8) . . ?
C40 C41B C41A 54.0(6) . . ?
F8B C41B C41A 157.9(8) . . ?
F11B C42 F11A 51.2(7) . . ?
F11B C42 F12A 57.8(7) . . ?
F11A C42 F12A 106.4(4) . . ?
F11B C42 C43 130.5(6) . . ?
F11A C42 C43 110.3(4) . . ?
F12A C42 C43 100.1(4) . . ?
F11B C42 C11 111.1(6) . . ?
F11A C42 C11 111.5(4) . . ?
F12A C42 C11 109.0(3) . . ?
C43 C42 C11 118.3(4) . . ?
F11B C42 F12B 94.3(10) . . ?
F11A C42 F12B 43.0(7) . . ?
F12A C42 F12B 146.0(7) . . ?
C43 C42 F12B 83.2(6) . . ?
C11 C42 F12B 98.5(5) . . ?
F15B C43 F13 124.3(8) . . ?
F15B C43 F15A 45.8(10) . . ?
F13 C43 F15A 109.1(4) . . ?
F15B C43 F14A 60.9(12) . . ?
F13 C43 F14A 105.0(4) . . ?
F15A C43 F14A 106.4(6) . . ?
F15B C43 C42 124.5(7) . . ?
F13 C43 C42 111.2(5) . . ?
F15A C43 C42 115.9(4) . . ?
F14A C43 C42 108.6(4) . . ?
F15B C43 F14B 92.9(13) . . ?
F13 C43 F14B 93.6(6) . . ?
F15A C43 F14B 48.4(6) . . ?
F14A C43 F14B 153.3(8) . . ?
C42 C43 F14B 81.2(6) . . ?
F16B C44 F16A 72.3(7) . . ?
F16B C44 F17A 36.3(6) . . ?
F16A C44 F17A 104.8(3) . . ?
F16B C44 C45 126.4(6) . . ?
F16A C44 C45 109.6(3) . . ?
F17A C44 C45 100.2(3) . . ?
F16B C44 F17B 100.9(8) . . ?
F16A C44 F17B 29.2(5) . . ?
F17A C44 F17B 133.9(6) . . ?
C45 C44 F17B 97.4(6) . . ?
F16B C44 C31 107.9(5) . . ?
F16A C44 C31 114.7(3) . . ?
F17A C44 C31 108.3(3) . . ?
C45 C44 C31 117.6(3) . . ?
F17B C44 C31 100.5(6) . . ?
F20 C45 F18 109.4(4) . . ?
F20 C45 F19 107.3(4) . . ?
F18 C45 F19 107.7(4) . . ?
F20 C45 C44 111.8(4) . . ?
F18 C45 C44 109.9(4) . . ?
F19 C45 C44 110.7(4) . . ?

loop_
_geom_bond_atom_site_label_1
_geom_bond_atom_site_label_2
_geom_bond_distance
_geom_bond_site_symmetry_2
_geom_bond_publ_flag
F1 C38 1.358(6) . ?
F2 C38 1.323(6) . ?
F3 C39 1.323(5) . ?
F4 C39 1.330(7) . ?
F5 C39 1.296(7) . ?
F6 C40 1.393(8) . ?
F7A C41B 0.804(10) . ?
F7A F8B 0.850(9) . ?
F7A F9B 1.388(11) . ?
F7A C40 1.662(12) . ?
F7B F8A 0.731(9) . ?
F7B C41A 0.953(15) . ?
F7B C40 1.368(12) . ?
F8A C41A 1.308(14) . ?
F8B C41B 1.350(14) . ?
F9A C41A 1.263(14) . ?
F9A F9B 1.644(11) . ?
F9B C41B 1.336(13) . ?
F9B C41A 1.841(14) . ?
F10A C41A 1.366(13) . ?
F10A F10B 1.462(10) . ?
F10B C41B 1.307(10) . ?
F11A F11B 1.103(15) . ?
F11A F12B 1.126(19) . ?
F11A C42 1.303(5) . ?
F11B C42 1.245(13) . ?
F11B F12A 1.284(15) . ?
F12A C42 1.396(5) . ?
F12A F17B 1.700(17) . ?
F12A F14B 1.747(17) . ?
F12B C42 1.643(13) . ?
F13 C43 1.311(6) . ?
F14A F15B 1.31(2) . ?
F14A C43 1.392(7) . ?
F14B F15A 1.251(18) . ?
F14B C43 1.645(14) . ?
F15A F15B 0.97(2) . ?
F15A C43 1.317(7) . ?
F15B C43 1.157(17) . ?
F16A F17B 0.759(15) . ?
F16A C44 1.300(5) . ?
F16A F16B 1.493(14) . ?
F16B F17A 0.832(12) . ?
F16B C44 1.228(11) . ?
F17A C44 1.394(5) . ?
F17B C44 1.551(15) . ?
F18 C45 1.324(5) . ?
F19 C45 1.344(6) . ?
F20 C45 1.308(6) . ?
C1 C9 1.527(6) . ?
C1 C2 1.528(5) . ?
C1 C6 1.567(6) . ?
C1 C38 1.574(5) . ?
C2 C3 1.386(5) . ?
C2 C12 1.442(5) . ?
C3 C15 1.410(6) . ?
C3 C4 1.561(6) . ?
C4 C5 1.522(7) . ?
C4 C17 1.527(7) . ?
C4 C40 1.563(6) . ?
C5 C6 1.361(7) . ?
C5 C20 1.459(6) . ?
C6 C7 1.447(6) . ?
C7 C8 1.404(8) . ?
C7 C22 1.407(6) . ?
C8 C25 1.404(7) . ?
C8 C9 1.433(6) . ?
C9 C10 1.355(6) . ?
C10 C27 1.437(5) . ?
C10 C11 1.528(5) . ?
C11 C12 1.536(5) . ?
C11 C29 1.563(5) . ?
C11 C42 1.579(5) . ?
C12 C13 1.383(5) . ?
C13 C14 1.413(5) . ?
C13 C31 1.564(4) . ?
C14 C15 1.386(5) . ?
C14 C33 1.444(5) . ?
C15 C16 1.445(6) . ?
C16 C35 1.397(6) . ?
C16 C17 1.431(7) . ?
C17 C18 1.378(6) . ?
C18 C37 1.429(7) . ?
C18 C19 1.468(8) . ?
C19 C19 1.401(10) 7_565 ?
C19 C20 1.437(8) . ?
C20 C21 1.408(8) . ?
C21 C22 1.424(8) . ?
C21 C21 1.457(9) 7_565 ?
C22 C23 1.436(8) . ?
C23 C24 1.405(12) . ?
C23 C22 1.436(8) 7_565 ?
C24 C25 1.433(7) 7_565 ?
C24 C25 1.433(7) . ?
C25 C26 1.433(7) . ?
C26 C27 1.387(6) . ?
C26 C26 1.443(9) 7_565 ?
C27 C28 1.437(6) . ?
C28 C29 1.398(5) . ?
C28 C28 1.405(7) 7_565 ?
C29 C30 1.392(5) . ?
C30 C30 1.446(7) 7_565 ?
C30 C31 1.533(4) . ?
C31 C32 1.534(5) . ?
C31 C44 1.574(5) . ?
C32 C32 1.360(7) 7_565 ?
C32 C33 1.426(5) . ?
C33 C34 1.386(5) . ?
C34 C34 1.428(8) 7_565 ?
C34 C35 1.448(6) . ?
C35 C36 1.433(6) . ?
C36 C37 1.404(11) . ?
C36 C35 1.433(6) 7_565 ?
C37 C18 1.429(7) 7_565 ?
C38 C39 1.525(6) . ?
C40 C41B 1.344(11) . ?
C40 C41A 1.461(14) . ?
C41A C41B 1.764(17) . ?
C42 C43 1.499(7) . ?
C44 C45 1.520(6) . ?
